data_1566259
loop_
_publ_author_name
'Fabrice Dal Bo'
'Frederic Hatert'
'Simon Philippo'

_publ_section_title
;
 New crystallographic data and formula revision of phuralumite,
 Al2[(UO2)3(PO4)2O(OH)](OH)3(H2O)9
;
_journal_name_full 'Journal of GeoSciences'
_journal_page_first 87
_journal_page_last 95
_journal_paper_doi 10.3190/jgeosci.233
_journal_volume 62
_journal_year 2017
_chemical_formula_moiety 'Al2 O21 P2 U3, 7(O)'
_chemical_formula_sum 'Al2 H20 O27 P2 U3'
_chemical_formula_weight 1282.15
_space_group_crystal_system monoclinic
_space_group_IT_number 14
_space_group_name_Hall '-P 2yn'
_space_group_name_H-M_alt 'P 1 21/n 1'
_atom_sites_solution_hydrogens geom
_atom_sites_solution_primary direct
_atom_sites_solution_secondary difmap
_cell_angle_alpha 90.00
_cell_angle_beta 107.944(3)
_cell_angle_gamma 90.00
_cell_formula_units_Z 4
_cell_length_a 9.4467(2)
_cell_length_b 20.9023(6)
_cell_length_c 13.4396(3)
_cell_measurement_reflns_used 3715
_cell_measurement_temperature 293(2)
_cell_measurement_theta_max 28.8430
_cell_measurement_theta_min 2.4560
_cell_volume 2524.67(11)
_computing_cell_refinement 'CrysAlisPro 1.171.38.41 (Rigaku OD, 2015)'
_computing_data_collection 'CrysAlisPro 1.171.38.41 (Rigaku OD, 2015)'
_computing_data_reduction 'CrysAlisPro 1.171.38.41 (Rigaku OD, 2015)'
_computing_molecular_graphics
;
O. V. Dolomanov, L. J. Bourhis, R. J. Gildea, J. A. K. Howard and H. Puschmann,
OLEX2: a complete structure solution, refinement and analysis program.
J. Appl. Cryst. (2009). 42, 339-341.
;
_computing_publication_material
;
O. V. Dolomanov, L. J. Bourhis, R. J. Gildea, J. A. K. Howard and H. Puschmann,
OLEX2: a complete structure solution, refinement and analysis program.
J. Appl. Cryst. (2009). 42, 339-341.
;
_computing_structure_refinement 'SHELXL-97 (Sheldrick, 1997)'
_computing_structure_solution 'A short history of SHELX (Sheldrick, 2007)'
_diffrn_ambient_temperature 293(2)
_diffrn_detector 'CCD plate'
_diffrn_detector_area_resol_mean 32.0175
_diffrn_detector_type Eos
_diffrn_measured_fraction_theta_full 0.9992
_diffrn_measured_fraction_theta_max 0.8750
_diffrn_measurement_details
;
List of Runs (angles in degrees, time in seconds):

  # Type    Start    End  Width  t~exp~   \w     \q     \k     \f   Frames
--------------------------------------------------------------------------
  1  \w    -73.00 -11.00   1.00  150.00    --  -17.07 -37.00-120.00   62
  2  \w    -35.00  45.00   1.00  150.00    --  -17.07  57.00  30.00   80
  3  \w    -10.00  25.00   1.00  150.00    --  -17.07 -99.00 120.00   35
  4  \w    -50.00  23.00   1.00  150.00    --   19.10 -57.00-150.00   73
;
_diffrn_measurement_device 'four-circle diffractometer'
_diffrn_measurement_device_type 'Xcalibur, Eos'
_diffrn_measurement_method '\w scans'
_diffrn_orient_matrix_type 'CrysAlisPro convention (1999,Acta A55,543-557)'
_diffrn_orient_matrix_UB_11 -0.0310972000
_diffrn_orient_matrix_UB_12 0.0024081000
_diffrn_orient_matrix_UB_13 -0.0551187000
_diffrn_orient_matrix_UB_21 0.0033792000
_diffrn_orient_matrix_UB_22 -0.0337319000
_diffrn_orient_matrix_UB_23 -0.0043216000
_diffrn_orient_matrix_UB_31 -0.0724597000
_diffrn_orient_matrix_UB_32 -0.0026504000
_diffrn_orient_matrix_UB_33 0.0048237000
_diffrn_radiation_monochromator graphite
_diffrn_radiation_probe x-ray
_diffrn_radiation_type 'Mo K\a'
_diffrn_radiation_wavelength 0.71073
_diffrn_reflns_av_R_equivalents 0.0405
_diffrn_reflns_av_unetI/netI 0.0560
_diffrn_reflns_limit_h_max 12
_diffrn_reflns_limit_h_min -12
_diffrn_reflns_limit_k_max 26
_diffrn_reflns_limit_k_min -27
_diffrn_reflns_limit_l_max 17
_diffrn_reflns_limit_l_min -17
_diffrn_reflns_number 13042
_diffrn_reflns_theta_full 28.88
_diffrn_reflns_theta_max 28.88
_diffrn_reflns_theta_min 2.33
_diffrn_source 'fine-focus sealed X-ray tube'
_diffrn_source_type 'Enhance (Mo) X-ray Source'
_exptl_absorpt_coefficient_mu 19.498
_exptl_absorpt_correction_T_max 0.714
_exptl_absorpt_correction_T_min 0.366
_exptl_absorpt_correction_type analytical
_exptl_absorpt_process_details
;
CrysAlisPro 1.171.38.41 (Rigaku Oxford Diffraction, 2015)
Analytical numeric absorption correction using a multifaceted crystal
			model based on expressions derived by R.C. Clark & J.S. Reid.
(Clark, R. C. & Reid, J. S. (1995). Acta Cryst. A51, 887-897)
Empirical absorption correction using spherical harmonics,
 implemented in SCALE3 ABSPACK scaling algorithm.
;
_exptl_crystal_colour 'translucent intense yellow'
_exptl_crystal_density_diffrn 3.373
_exptl_crystal_density_method 'not measured'
_exptl_crystal_description needle
_exptl_crystal_F_000 2272
_exptl_crystal_size_max 0.191
_exptl_crystal_size_mid 0.036
_exptl_crystal_size_min 0.021
_refine_diff_density_max 2.084
_refine_diff_density_min -2.063
_refine_diff_density_rms 0.292
_refine_ls_extinction_method none
_refine_ls_goodness_of_fit_ref 1.025
_refine_ls_hydrogen_treatment mixed
_refine_ls_matrix_type full
_refine_ls_number_parameters 329
_refine_ls_number_reflns 5793
_refine_ls_number_restraints 0
_refine_ls_restrained_S_all 1.025
_refine_ls_R_factor_all 0.0522
_refine_ls_R_factor_gt 0.0353
_refine_ls_shift/su_max 0.002
_refine_ls_shift/su_mean 0.000
_refine_ls_structure_factor_coef Fsqd
_refine_ls_weighting_details 'calc w=1/[\s^2^(Fo^2^)+(0.0318P)^2^+12.6525P] where P=(Fo^2^+2Fc^2^)/3'
_refine_ls_weighting_scheme calc
_refine_ls_wR_factor_gt 0.0768
_refine_ls_wR_factor_ref 0.0835
_reflns_number_gt 4665
_reflns_number_total 5793
_reflns_threshold_expression >2sigma(I)
_cod_data_source_file jgeosci.233_VC2055-Phuralumite.cif
_cod_data_source_block vc2055-aiguille-1
_cod_original_cell_volume 2524.68(11)
_cod_original_formula_sum 'H20 Al2 O27 P2 U3'
_cod_database_code 1566259
_chemical_oxdiff_formula 'Al2 H20 O27 P2 U3'
_reflns_odcompleteness_completeness 99.92
_reflns_odcompleteness_iscentric 1
_reflns_odcompleteness_theta 26.32
_oxdiff_exptl_absorpt_empirical_details
;
Empirical correction (ABSPACK) includes:
- Absorption correction using spherical harmonics
- Frame scaling
- Detector area scaling
;
_oxdiff_exptl_absorpt_empirical_full_max 1.369
_oxdiff_exptl_absorpt_empirical_full_min 0.773

loop_
_space_group_symop_id
_space_group_symop_operation_xyz
1 'x, y, z'
2 '-x+1/2, y+1/2, -z+1/2'
3 '-x, -y, -z'
4 'x-1/2, -y-1/2, z-1/2'

loop_
_atom_site_label
_atom_site_type_symbol
_atom_site_fract_x
_atom_site_fract_y
_atom_site_fract_z
_atom_site_U_iso_or_equiv
_atom_site_adp_type
_atom_site_occupancy
_atom_site_symmetry_multiplicity
_atom_site_calc_flag
_atom_site_refinement_flags
_atom_site_disorder_assembly
_atom_site_disorder_group
U1 U 0.26959(3) 0.727500(17) 1.14333(2) 0.01231(9) Uani 1 1 d . . .
U2 U 0.59257(3) 0.718862(17) 1.03029(2) 0.01217(9) Uani 1 1 d . . .
U3 U 1.17227(3) 0.739690(17) 0.82504(2) 0.01281(9) Uani 1 1 d . . .
P2 P 1.4417(2) 0.71896(12) 0.72729(16) 0.0120(5) Uani 1 1 d . . .
P1 P 0.9153(2) 0.75772(12) 0.93725(16) 0.0127(5) Uani 1 1 d . . .
O1 O 0.2808(7) 0.8096(3) 1.1183(5) 0.0236(15) Uani 1 1 d . . .
O2 O 0.2515(7) 0.6451(3) 1.1655(5) 0.0226(15) Uani 1 1 d . . .
O3 O 0.5605(7) 0.8025(3) 1.0142(5) 0.0228(15) Uani 1 1 d . . .
O4 O 0.6277(7) 0.6348(3) 1.0434(5) 0.0233(15) Uani 1 1 d . . .
O5 O 1.2246(7) 0.8172(3) 0.8755(5) 0.0212(14) Uani 1 1 d . . .
O6 O 1.1259(7) 0.6601(3) 0.7818(5) 0.0247(16) Uani 1 1 d . . .
O8 O 1.0198(6) 0.7801(3) 0.6754(4) 0.0147(13) Uani 1 1 d . . .
O7 O 1.4544(7) 0.7113(3) 0.8430(4) 0.0183(14) Uani 1 1 d . . .
O10 O 1.3304(6) 0.6953(3) 0.9887(4) 0.0145(13) Uani 1 1 d . . .
O13 O 1.2927(6) 0.7557(3) 0.6849(4) 0.0178(14) Uani 1 1 d . . .
O12 O 1.5699(7) 0.7571(3) 0.7110(5) 0.0199(15) Uani 1 1 d . . .
O9 O 0.9027(7) 0.7560(3) 0.8214(4) 0.0200(15) Uani 1 1 d . . .
O15 O 0.7888(7) 0.7229(3) 0.9599(5) 0.0228(15) Uani 1 1 d . . .
O11 O 1.0650(7) 0.7243(3) 0.9867(5) 0.0216(15) Uani 1 1 d . . .
O14 O 1.4273(8) 0.6534(3) 0.6749(5) 0.0250(16) Uani 1 1 d . . .
Al1 Al 1.4483(3) 0.61177(14) 0.5646(2) 0.0173(6) Uani 1 1 d . . .
O16 O 0.9224(7) 0.8268(3) 0.9729(5) 0.0231(15) Uani 1 1 d . . .
Al2 Al 1.6638(3) 0.50992(15) 0.5489(2) 0.0214(6) Uani 1 1 d . . .
O18 O 1.3004(7) 0.5547(3) 0.5360(5) 0.0222(15) Uani 1 1 d . . .
O21 O 1.4953(7) 0.5485(3) 0.4484(5) 0.0216(15) Uani 1 1 d . . .
O17 O 1.6187(7) 0.5724(3) 0.6324(5) 0.0228(15) Uani 1 1 d . . .
O19 O 1.8069(8) 0.4752(4) 0.6670(6) 0.0335(18) Uani 1 1 d . . .
O20 O 1.8071(8) 0.5648(4) 0.5143(6) 0.0336(18) Uani 1 1 d . . .
O24 O 1.0916(9) 0.5574(4) 0.6363(6) 0.044(2) Uani 1 1 d . . .
O22 O 1.5294(10) 0.5730(4) 0.2594(6) 0.048(2) Uani 1 1 d . . .
O25 O 1.2984(12) 0.5634(5) 0.9574(8) 0.067(3) Uani 1 1 d . . .
O23 O 1.9472(9) 0.3685(4) 0.6713(6) 0.038(2) Uani 1 1 d . . .
O26 O 1.8092(12) 0.5517(7) 0.2407(10) 0.108(5) Uani 1 1 d . . .
O27 O 1.7558(18) 0.6052(7) 0.8355(11) 0.040(4) Uani 0.50 1 d P . .
O29 O 1.4534(18) 0.4738(8) 0.1197(13) 0.046(4) Uiso 0.50 1 d P . .
O28 O 1.982(2) 0.5272(10) 0.8498(14) 0.060(6) Uani 0.50 1 d P . .
O30 O 1.950(2) 0.5874(9) 0.0518(18) 0.073(7) Uani 0.50 1 d P . .

loop_
_atom_site_aniso_label
_atom_site_aniso_U_11
_atom_site_aniso_U_22
_atom_site_aniso_U_33
_atom_site_aniso_U_23
_atom_site_aniso_U_13
_atom_site_aniso_U_12
U1 0.00966(16) 0.01904(19) 0.00834(14) 0.00020(12) 0.00292(12) 0.00108(13)
U2 0.00979(15) 0.01827(19) 0.00887(14) -0.00041(12) 0.00351(12) -0.00016(13)
U3 0.01062(15) 0.01870(19) 0.00906(14) 0.00035(13) 0.00297(12) 0.00037(13)
P2 0.0076(10) 0.0202(13) 0.0081(9) 0.0009(9) 0.0024(8) 0.0010(9)
P1 0.0100(10) 0.0209(13) 0.0080(9) 0.0000(9) 0.0041(8) 0.0001(9)
O1 0.024(4) 0.025(4) 0.022(3) -0.001(3) 0.007(3) -0.005(3)
O2 0.025(4) 0.026(4) 0.019(3) -0.004(3) 0.010(3) -0.003(3)
O3 0.022(3) 0.027(4) 0.018(3) -0.006(3) 0.004(3) 0.007(3)
O4 0.024(4) 0.025(4) 0.021(3) -0.005(3) 0.007(3) 0.005(3)
O5 0.022(3) 0.021(4) 0.018(3) 0.000(3) 0.003(3) 0.000(3)
O6 0.018(3) 0.035(4) 0.020(3) -0.002(3) 0.004(3) -0.002(3)
O8 0.005(3) 0.030(4) 0.011(3) 0.006(3) 0.006(2) 0.002(3)
O7 0.019(3) 0.026(4) 0.010(3) 0.000(3) 0.004(3) -0.001(3)
O10 0.008(3) 0.022(4) 0.014(3) 0.001(3) 0.005(2) -0.002(3)
O13 0.011(3) 0.030(4) 0.011(3) 0.006(3) 0.001(2) 0.003(3)
O12 0.012(3) 0.034(4) 0.015(3) 0.002(3) 0.007(3) -0.006(3)
O9 0.019(3) 0.036(4) 0.006(3) 0.000(3) 0.005(3) -0.003(3)
O15 0.014(3) 0.034(4) 0.023(3) -0.002(3) 0.010(3) -0.005(3)
O11 0.016(3) 0.034(4) 0.010(3) 0.000(3) -0.002(3) 0.003(3)
O14 0.031(4) 0.026(4) 0.020(3) -0.004(3) 0.012(3) -0.001(3)
Al1 0.0207(15) 0.0158(15) 0.0163(13) -0.0016(11) 0.0071(12) 0.0008(12)
O16 0.030(4) 0.020(4) 0.020(3) -0.004(3) 0.009(3) 0.000(3)
Al2 0.0164(14) 0.0174(16) 0.0311(16) -0.0040(13) 0.0083(13) -0.0003(12)
O18 0.022(4) 0.018(4) 0.027(4) -0.007(3) 0.010(3) -0.003(3)
O21 0.016(3) 0.017(4) 0.031(4) 0.003(3) 0.006(3) 0.001(3)
O17 0.020(3) 0.020(4) 0.027(4) -0.005(3) 0.005(3) 0.004(3)
O19 0.034(4) 0.029(4) 0.034(4) -0.008(3) 0.005(4) 0.009(4)
O20 0.028(4) 0.022(4) 0.054(5) -0.004(4) 0.017(4) 0.002(3)
O24 0.034(5) 0.054(6) 0.051(5) -0.022(4) 0.022(4) -0.018(4)
O22 0.057(6) 0.044(6) 0.040(5) 0.004(4) 0.010(4) 0.011(5)
O25 0.082(8) 0.039(6) 0.076(7) -0.003(5) 0.019(6) -0.009(5)
O23 0.048(5) 0.029(5) 0.038(4) 0.002(4) 0.015(4) 0.016(4)
O26 0.052(7) 0.182(15) 0.092(9) 0.025(10) 0.025(7) -0.021(8)
O27 0.048(10) 0.023(8) 0.032(8) -0.017(7) -0.013(7) 0.016(7)
O28 0.055(12) 0.076(14) 0.049(11) -0.039(10) 0.018(10) -0.017(11)
O30 0.043(12) 0.030(11) 0.123(19) 0.000(12) -0.008(12) -0.009(9)

loop_
_atom_type_symbol
_atom_type_description
_atom_type_scat_dispersion_real
_atom_type_scat_dispersion_imag
_atom_type_scat_source
H H 0.0000 0.0000 'International Tables Vol C Tables 4.2.6.8 and 6.1.1.4'
O O 0.0106 0.0060 'International Tables Vol C Tables 4.2.6.8 and 6.1.1.4'
Al Al 0.0645 0.0514 'International Tables Vol C Tables 4.2.6.8 and 6.1.1.4'
P P 0.1023 0.0942 'International Tables Vol C Tables 4.2.6.8 and 6.1.1.4'
U U -9.6767 9.6646 'International Tables Vol C Tables 4.2.6.8 and 6.1.1.4'

loop_
_exptl_crystal_face_index_h
_exptl_crystal_face_index_k
_exptl_crystal_face_index_l
_exptl_crystal_face_perp_dist
-1 -20 14 0.0219
13 4 -4 0.1154
-1 29 2 0.0098
1 -29 -2 0.0115
1 -12 16 0.0180
-13 -2 6 0.0722
1 12 -17 0.0116
1 26 8 0.0132
-1 -26 -8 0.0165
1 -17 -15 0.0148
-2 17 16 0.0151

loop_
_geom_angle_atom_site_label_1
_geom_angle_atom_site_label_2
_geom_angle_atom_site_label_3
_geom_angle
_geom_angle_site_symmetry_1
_geom_angle_site_symmetry_3
U2 U1 U3 60.722(8) . 4_576
U2 U1 U3 62.363(8) . 1_455
U3 U1 U3 120.344(10) 4_576 1_455
O1 U1 U2 82.4(2) . .
O1 U1 U3 81.0(2) . 4_576
O1 U1 U3 75.3(2) . 1_455
O1 U1 O2 177.9(3) . .
O1 U1 O8 89.1(3) . 4_576
O1 U1 O10 93.6(3) . 1_455
O1 U1 O12 92.5(3) . 4_476
O1 U1 O9 90.4(3) . 4_576
O1 U1 O11 86.4(3) . 1_455
O2 U1 U2 98.7(2) . .
O2 U1 U3 103.6(2) . 1_455
O2 U1 U3 101.1(2) . 4_576
O2 U1 O8 92.8(3) . 4_576
O2 U1 O10 86.2(2) . 1_455
O2 U1 O12 86.4(3) . 4_476
O2 U1 O9 91.2(3) . 4_576
O2 U1 O11 91.6(3) . 1_455
O8 U1 U2 32.72(14) 4_576 .
O8 U1 U3 30.24(14) 4_576 4_576
O8 U1 U3 95.06(14) 4_576 1_455
O8 U1 O10 68.61(19) 4_576 1_455
O8 U1 O12 147.8(2) 4_576 4_476
O8 U1 O9 67.7(2) 4_576 4_576
O8 U1 O11 132.8(2) 4_576 1_455
O10 U1 U2 37.98(14) 1_455 .
O10 U1 U3 98.24(13) 1_455 4_576
O10 U1 U3 32.37(14) 1_455 1_455
O12 U1 U2 174.82(17) 4_476 .
O12 U1 U3 116.47(15) 4_476 1_455
O12 U1 U3 118.52(15) 4_476 4_576
O12 U1 O10 143.2(2) 4_476 1_455
O12 U1 O9 80.1(2) 4_476 4_576
O12 U1 O11 79.4(2) 4_476 1_455
O9 U1 U2 99.75(14) 4_576 .
O9 U1 U3 158.04(15) 4_576 1_455
O9 U1 U3 39.34(14) 4_576 4_576
O9 U1 O10 136.0(2) 4_576 1_455
O9 U1 O11 159.1(2) 4_576 1_455
O11 U1 U2 100.26(15) 1_455 .
O11 U1 U3 158.33(15) 1_455 4_576
O11 U1 U3 38.60(15) 1_455 1_455
O11 U1 O10 64.8(2) 1_455 1_455
U1 U2 U3 60.751(8) . 4_576
O3 U2 U1 82.8(2) . .
O3 U2 U3 82.96(19) . 4_576
O3 U2 O4 178.2(3) . .
O3 U2 O8 90.5(3) . 4_576
O3 U2 O7 85.5(3) . 1_455
O3 U2 O10 92.7(3) . 1_455
O3 U2 O13 86.9(3) . 4_576
O3 U2 O15 92.4(3) . .
O4 U2 U1 98.9(2) . .
O4 U2 U3 98.4(2) . 4_576
O4 U2 O8 91.2(3) . 4_576
O4 U2 O7 93.5(3) . 1_455
O4 U2 O10 88.2(3) . 1_455
O4 U2 O13 93.4(3) . 4_576
O4 U2 O15 85.9(3) . .
O8 U2 U1 32.95(14) 4_576 .
O8 U2 U3 30.08(15) 4_576 4_576
O8 U2 O7 132.7(2) 4_576 1_455
O8 U2 O10 68.8(2) 4_576 1_455
O8 U2 O13 67.55(19) 4_576 4_576
O8 U2 O15 147.4(2) 4_576 .
O7 U2 U1 100.01(14) 1_455 .
O7 U2 U3 158.63(14) 1_455 4_576
O10 U2 U1 37.98(13) 1_455 .
O10 U2 U3 98.27(13) 1_455 4_576
O10 U2 O7 64.33(19) 1_455 1_455
O13 U2 U1 99.11(14) 4_576 .
O13 U2 U3 38.36(13) 4_576 4_576
O13 U2 O7 158.4(2) 4_576 1_455
O13 U2 O10 136.37(19) 4_576 1_455
O15 U2 U1 175.17(17) . .
O15 U2 U3 118.46(16) . 4_576
O15 U2 O7 79.9(2) . 1_455
O15 U2 O10 143.3(2) . 1_455
O15 U2 O13 80.2(2) . 4_576
U2 U3 U1 58.528(8) 4_675 4_675
P2 U3 U1 120.51(4) . 4_675
P2 U3 U2 63.01(4) . 4_675
P2 U3 P1 176.45(5) . .
P1 U3 U1 62.99(4) . 4_675
P1 U3 U2 120.54(4) . 4_675
O5 U3 U1 100.5(2) . 4_675
O5 U3 U2 97.5(2) . 4_675
O5 U3 P2 96.7(2) . .
O5 U3 P1 82.9(2) . .
O5 U3 O6 176.6(3) . .
O5 U3 O8 91.5(3) . .
O5 U3 O7 90.9(2) . .
O5 U3 O10 88.9(3) . .
O5 U3 O13 91.6(3) . .
O5 U3 O9 92.5(3) . .
O5 U3 O11 86.0(2) . .
O6 U3 U1 82.2(2) . 4_675
O6 U3 U2 85.7(2) . 4_675
O6 U3 P2 83.5(2) . .
O6 U3 P1 96.7(2) . .
O6 U3 O8 91.9(3) . .
O6 U3 O7 87.7(2) . .
O6 U3 O10 87.7(3) . .
O6 U3 O13 90.2(2) . .
O6 U3 O9 88.5(3) . .
O6 U3 O11 92.1(2) . .
O8 U3 U1 30.65(14) . 4_675
O8 U3 U2 30.28(13) . 4_675
O8 U3 P2 93.14(14) . .
O8 U3 P1 90.40(14) . .
O8 U3 O7 120.80(18) . .
O8 U3 O10 178.17(18) . .
O8 U3 O13 65.88(19) . .
O8 U3 O9 64.66(18) . .
O8 U3 O11 118.12(19) . .
O7 U3 U1 148.33(12) . 4_675
O7 U3 U2 90.93(12) . 4_675
O7 U3 P2 28.04(13) . .
O7 U3 P1 148.42(13) . .
O7 U3 O11 121.05(18) . .
O10 U3 U1 147.53(13) . 4_675
O10 U3 U2 151.38(13) . 4_675
O10 U3 P2 88.59(13) . .
O10 U3 P1 87.87(13) . .
O10 U3 O7 60.98(17) . .
O10 U3 O13 115.90(18) . .
O10 U3 O9 113.54(18) . .
O10 U3 O11 60.12(18) . .
O13 U3 U1 94.99(13) . 4_675
O13 U3 U2 36.46(13) . 4_675
O13 U3 P2 27.81(14) . .
O13 U3 P1 155.58(14) . .
O13 U3 O7 54.92(18) . .
O13 U3 O9 130.44(18) . .
O13 U3 O11 175.33(18) . .
O9 U3 U1 35.85(12) . 4_675
O9 U3 U2 94.10(12) . 4_675
O9 U3 P2 156.19(13) . .
O9 U3 P1 27.25(13) . .
O9 U3 O7 173.48(19) . .
O9 U3 O11 53.77(18) . .
O11 U3 U1 89.38(13) . 4_675
O11 U3 U2 147.86(13) . 4_675
O11 U3 P2 148.61(14) . .
O11 U3 P1 27.90(14) . .
O7 P2 U3 55.0(2) . .
O7 P2 O13 101.8(3) . .
O13 P2 U3 49.0(2) . .
O12 P2 U3 138.6(3) . .
O12 P2 O7 112.6(4) . .
O12 P2 O13 111.2(4) . .
O12 P2 O14 111.4(4) . .
O14 P2 U3 109.8(3) . .
O14 P2 O7 110.0(4) . .
O14 P2 O13 109.5(4) . .
O9 P1 U3 50.1(2) . .
O9 P1 O11 101.8(3) . .
O15 P1 U3 142.1(3) . .
O15 P1 O9 112.2(4) . .
O15 P1 O11 112.1(4) . .
O15 P1 O16 110.8(4) . .
O11 P1 U3 55.1(2) . .
O16 P1 U3 106.9(3) . .
O16 P1 O9 109.1(4) . .
O16 P1 O11 110.6(4) . .
U2 O8 U1 114.3(2) 4_675 4_675
U3 O8 U1 119.1(2) . 4_675
U3 O8 U2 119.6(2) . 4_675
U2 O7 U3 106.2(2) 1_655 .
P2 O7 U2 152.2(4) . 1_655
P2 O7 U3 96.9(3) . .
U1 O10 U2 104.0(2) 1_655 1_655
U1 O10 U3 115.5(2) 1_655 .
U2 O10 U3 115.6(2) 1_655 .
U2 O13 U3 105.2(2) 4_675 .
P2 O13 U2 144.4(4) . 4_675
P2 O13 U3 103.2(3) . .
P2 O12 U1 153.6(4) . 4_775
U1 O9 U3 104.8(2) 4_675 .
P1 O9 U1 151.8(4) . 4_675
P1 O9 U3 102.7(3) . .
P1 O15 U2 151.6(4) . .
U1 O11 U3 107.8(2) 1_655 .
P1 O11 U1 139.5(4) . 1_655
P1 O11 U3 97.0(3) . .
P2 O14 Al1 143.6(4) . .
O14 Al1 Al2 136.7(3) . 3_866
O14 Al1 Al2 131.1(3) . .
O14 Al1 O18 103.0(3) . .
O14 Al1 O21 170.2(3) . .
O14 Al1 O17 96.6(3) . .
O16 Al1 O14 101.6(3) 4_675 .
O16 Al1 Al2 108.4(3) 4_675 3_866
O16 Al1 Al2 115.0(2) 4_675 .
O16 Al1 O18 114.1(3) 4_675 .
O16 Al1 O21 87.4(3) 4_675 .
O16 Al1 O17 127.4(3) 4_675 .
Al2 Al1 Al2 60.07(11) 3_866 .
O18 Al1 Al2 90.8(2) . .
O18 Al1 Al2 36.0(2) . 3_866
O18 Al1 O21 76.1(3) . .
O18 Al1 O17 108.9(3) . .
O21 Al1 Al2 40.60(18) . 3_866
O21 Al1 Al2 39.74(18) . .
O17 Al1 Al2 35.3(2) . .
O17 Al1 Al2 89.4(2) . 3_866
O17 Al1 O21 74.8(3) . .
P1 O16 Al1 155.1(5) . 4_576
Al1 Al2 Al1 119.93(11) 3_866 .
Al1 Al2 Al2 60.14(11) 3_866 3_866
Al2 Al2 Al1 59.80(11) 3_866 .
O18 Al2 Al1 144.3(3) 3_866 .
O18 Al2 Al1 34.2(2) 3_866 3_866
O18 Al2 Al2 89.3(2) 3_866 3_866
O18 Al2 O21 98.1(3) 3_866 .
O18 Al2 O21 81.0(3) 3_866 3_866
O18 Al2 O19 91.0(3) 3_866 .
O18 Al2 O20 90.6(3) 3_866 .
O21 Al2 Al1 84.9(2) . 3_866
O21 Al2 Al1 84.2(2) 3_866 .
O21 Al2 Al1 47.0(2) . .
O21 Al2 Al1 47.2(2) 3_866 3_866
O21 Al2 Al2 39.5(2) . 3_866
O21 Al2 Al2 38.9(2) 3_866 3_866
O21 Al2 O21 78.4(3) . 3_866
O21 Al2 O20 94.1(3) . .
O17 Al2 Al1 33.9(2) . .
O17 Al2 Al1 142.9(3) . 3_866
O17 Al2 Al2 88.0(2) . 3_866
O17 Al2 O18 177.1(3) . 3_866
O17 Al2 O21 80.5(3) . .
O17 Al2 O21 96.2(3) . 3_866
O17 Al2 O19 90.1(3) . .
O17 Al2 O20 92.1(3) . .
O19 Al2 Al1 122.8(3) . .
O19 Al2 Al1 98.7(3) . 3_866
O19 Al2 Al2 133.8(3) . 3_866
O19 Al2 O21 95.8(3) . 3_866
O19 Al2 O21 168.2(3) . .
O19 Al2 O20 93.3(4) . .
O20 Al2 Al1 123.0(3) . 3_866
O20 Al2 Al1 97.9(2) . .
O20 Al2 Al2 132.9(3) . 3_866
O20 Al2 O21 167.7(4) . 3_866
Al1 O18 Al2 109.8(3) . 3_866
Al2 O21 Al1 92.2(3) 3_866 .
Al2 O21 Al1 93.3(3) . .
Al2 O21 Al2 101.6(3) . 3_866
Al1 O17 Al2 110.8(4) . .

loop_
_geom_bond_atom_site_label_1
_geom_bond_atom_site_label_2
_geom_bond_distance
_geom_bond_site_symmetry_2
U1 U2 3.8086(4) .
U1 U3 3.8962(4) 4_576
U1 U3 4.0970(4) 1_455
U1 O1 1.759(7) .
U1 O2 1.765(7) .
U1 O8 2.273(5) 4_576
U1 O10 2.416(6) 1_455
U1 O12 2.355(6) 4_476
U1 O9 2.360(6) 4_576
U1 O11 2.380(6) 1_455
U2 U3 3.8951(4) 4_576
U2 O3 1.777(7) .
U2 O4 1.787(7) .
U2 O8 2.260(5) 4_576
U2 O7 2.458(6) 1_455
U2 O10 2.416(6) 1_455
U2 O13 2.399(6) 4_576
U2 O15 2.328(6) .
U3 U1 3.8962(4) 4_675
U3 U2 3.8951(4) 4_675
U3 P2 3.233(2) .
U3 P1 3.250(2) .
U3 O5 1.767(7) .
U3 O6 1.773(7) .
U3 O8 2.246(6) .
U3 O7 2.668(6) .
U3 O10 2.430(6) .
U3 O13 2.505(6) .
U3 O9 2.555(6) .
U3 O11 2.685(6) .
P2 O7 1.531(6) .
P2 O13 1.549(6) .
P2 O12 1.521(6) .
P2 O14 1.527(7) .
P1 O9 1.525(6) .
P1 O15 1.508(7) .
P1 O11 1.532(7) .
P1 O16 1.516(7) .
O8 U1 2.273(5) 4_675
O8 U2 2.260(5) 4_675
O7 U2 2.458(6) 1_655
O10 U1 2.416(6) 1_655
O10 U2 2.416(5) 1_655
O13 U2 2.399(6) 4_675
O12 U1 2.355(6) 4_775
O9 U1 2.360(6) 4_675
O11 U1 2.380(6) 1_655
O14 Al1 1.782(7) .
Al1 O16 1.745(7) 4_675
Al1 Al2 2.988(4) 3_866
Al1 Al2 2.998(4) .
Al1 O18 1.786(7) .
Al1 O21 2.195(7) .
Al1 O17 1.788(7) .
O16 Al1 1.744(7) 4_576
Al2 Al1 2.988(4) 3_866
Al2 Al2 2.996(6) 3_866
Al2 O18 1.866(7) 3_866
Al2 O21 1.946(7) 3_866
Al2 O21 1.920(7) .
Al2 O17 1.855(7) .
Al2 O19 1.884(8) .
Al2 O20 1.937(8) .
O18 Al2 1.865(7) 3_866
O21 Al2 1.946(7) 3_866

loop_
_exptl_oxdiff_crystal_face_indexfrac_h
_exptl_oxdiff_crystal_face_indexfrac_k
_exptl_oxdiff_crystal_face_indexfrac_l
_exptl_oxdiff_crystal_face_x
_exptl_oxdiff_crystal_face_y
_exptl_oxdiff_crystal_face_z
-0.9962 -19.9372 13.9761 -0.7874 0.6088 0.1924
12.9928 4.0010 -4.0249 -0.1726 -0.0737 -0.9715
-0.9877 28.9892 1.9835 -0.0088 -0.9898 0.0043
0.9877 -28.9892 -1.9835 0.0088 0.9898 -0.0043
1.0073 -11.9315 15.9620 -0.9399 0.3369 0.0356
-12.9906 -1.9946 6.0188 0.0674 -0.0026 0.9756
0.9911 11.9306 -16.9646 0.9330 -0.3258 -0.1853
1.0149 26.0163 7.9644 -0.4079 -0.9086 -0.1041
-1.0149 -26.0163 -7.9644 0.4079 0.9086 0.1041
0.9822 -17.0450 -14.9558 0.7528 0.6429 -0.0981
-1.9810 17.0473 15.9558 -0.7768 -0.6507 0.1753
